data_4034139
loop_
_publ_author_name
'Kumar, Sushil'
'Pola, Someshwar'
'Huang, Chih-Wei'
'Islam, Md Minarul'
'Venkateswarlu, Samala'
'Tao, Yu-Tai'

_publ_section_title
;
 Polysubstituted Hexa-cata-hexabenzocoronenes: Syntheses,
 Characterization, and Their Potential as Semiconducting Materials in
 Transistor Applications.
;
_journal_issue 13
_journal_name_full 'The Journal of organic chemistry'
_journal_page_first 8562
_journal_page_last 8570
_journal_paper_doi 10.1021/acs.joc.9b00802
_journal_volume 84
_journal_year 2019
_chemical_formula_moiety 'C26 H16'
_chemical_formula_sum 'C26 H16'
_chemical_formula_weight 328.39
_space_group_IT_number 14
_space_group_name_Hall '-P 2ybc'
_space_group_name_H-M_alt 'P 1 21/c 1'
_symmetry_cell_setting monoclinic
_symmetry_space_group_name_Hall '-P 2ybc'
_symmetry_space_group_name_H-M 'P 1 21/c 1'
_atom_sites_solution_hydrogens geom
_atom_sites_solution_primary direct
_atom_sites_solution_secondary difmap
_cell_angle_alpha 90
_cell_angle_beta 115.094(5)
_cell_angle_gamma 90
_cell_formula_units_Z 4
_cell_length_a 10.9509(10)
_cell_length_b 14.4026(10)
_cell_length_c 11.1531(8)
_cell_measurement_reflns_used 2416
_cell_measurement_temperature 100.00(10)
_cell_measurement_theta_max 25.16
_cell_measurement_theta_min 2.46
_cell_volume 1593.0(2)
_computing_cell_refinement 'Bruker APEX2'
_computing_data_collection 'Bruker APEX2'
_computing_data_reduction 'Bruker SAINT'
_computing_molecular_graphics 'Ortep-3 for Windows (Farrugia, 1997)'
_computing_publication_material 'WinGX publication routines (Farrugia, 1999)'
_computing_structure_refinement 'SHELXL-97 (Sheldrick, 1997)'
_computing_structure_solution 'SHELXS-97 (Sheldrick, 1997)'
_diffrn_ambient_temperature 100.00(10)
_diffrn_measured_fraction_theta_full 0.999
_diffrn_measured_fraction_theta_max 0.998
_diffrn_measurement_device_type 'CCD area detector'
_diffrn_measurement_method 'phi and omega scans'
_diffrn_radiation_monochromator graphite
_diffrn_radiation_type MoK\a
_diffrn_radiation_wavelength 0.71073
_diffrn_reflns_av_R_equivalents 0.0655
_diffrn_reflns_av_unetI/netI 0.0378
_diffrn_reflns_limit_h_max 13
_diffrn_reflns_limit_h_min -13
_diffrn_reflns_limit_k_max 14
_diffrn_reflns_limit_k_min -18
_diffrn_reflns_limit_l_max 13
_diffrn_reflns_limit_l_min -13
_diffrn_reflns_number 23305
_diffrn_reflns_theta_full 25
_diffrn_reflns_theta_max 26.37
_diffrn_reflns_theta_min 2.05
_exptl_absorpt_coefficient_mu 0.078
_exptl_absorpt_correction_T_max 0.9908
_exptl_absorpt_correction_T_min 0.9756
_exptl_absorpt_correction_type multi-scan
_exptl_absorpt_process_details 'Bruker SADABS, 1996'
_exptl_crystal_colour brown
_exptl_crystal_density_diffrn 1.369
_exptl_crystal_density_meas ?
_exptl_crystal_density_method 'not measured'
_exptl_crystal_description prism
_exptl_crystal_F_000 688
_exptl_crystal_size_max 0.32
_exptl_crystal_size_mid 0.18
_exptl_crystal_size_min 0.12
_refine_diff_density_max 0.21
_refine_diff_density_min -0.209
_refine_diff_density_rms 0.042
_refine_ls_extinction_coef 0.006(2)
_refine_ls_extinction_expression Fc^*^=kFc[1+0.001xFc^2^\l^3^/sin(2\q)]^-1/4^
_refine_ls_extinction_method SHELXL
_refine_ls_goodness_of_fit_ref 1.031
_refine_ls_hydrogen_treatment refall
_refine_ls_matrix_type full
_refine_ls_number_parameters 300
_refine_ls_number_reflns 3249
_refine_ls_number_restraints 0
_refine_ls_restrained_S_all 1.031
_refine_ls_R_factor_all 0.0604
_refine_ls_R_factor_gt 0.0421
_refine_ls_shift/su_max 0
_refine_ls_shift/su_mean 0
_refine_ls_structure_factor_coef Fsqd
_refine_ls_weighting_details 'calc w=1/[\s^2^(Fo^2^)+(0.0447P)^2^+0.6357P] where P=(Fo^2^+2Fc^2^)/3'
_refine_ls_weighting_scheme calc
_refine_ls_wR_factor_gt 0.0984
_refine_ls_wR_factor_ref 0.1098
_reflns_number_gt 2513
_reflns_number_total 3249
_reflns_threshold_expression >2sigma(I)
_cod_data_source_file jo9b00802_si_005.cif
_cod_data_source_block i13111
_cod_depositor_comments
;
The following automatic conversions were performed:

data item '_symmetry_cell_setting' value 'Monoclinic' was changed to
'monoclinic' in accordance with the
/home/data/users/saulius/crontab/automatic-downloads/current/ACS/lib/dictionaries/cif_core.dic
dictionary named 'cif_core.dic' version 2.4.2 last updated on
2011-04-26.

data item '_exptl_crystal_density_meas' value 'not measured' was
changed to '?' -- the value is perceived as not measured.

Automatic conversion script
Id: cif_fix_values 6909 2019-04-08 15:41:33Z antanas 
;
_cod_original_sg_symbol_H-M P2(1)/c
_cod_database_code 4034139

loop_
_symmetry_equiv_pos_as_xyz
'x, y, z'
'-x, y+1/2, -z+1/2'
'-x, -y, -z'
'x, -y-1/2, z-1/2'

loop_
_atom_site_label
_atom_site_type_symbol
_atom_site_fract_x
_atom_site_fract_y
_atom_site_fract_z
_atom_site_U_iso_or_equiv
_atom_site_adp_type
_atom_site_occupancy
_atom_site_symmetry_multiplicity
_atom_site_calc_flag
C1 C 0.37957(15) 0.04352(10) -0.09763(15) 0.0210(3) Uani 1 1 d
C2 C 0.60352(15) 0.05561(10) 0.09766(15) 0.0207(3) Uani 1 1 d
C3 C 0.70526(16) 0.11009(10) 0.19067(15) 0.0219(3) Uani 1 1 d
C4 C 0.74464(17) 0.25118(11) 0.33414(17) 0.0260(4) Uani 1 1 d
C5 C 0.70395(18) 0.33651(12) 0.35851(17) 0.0281(4) Uani 1 1 d
C6 C 0.58678(17) 0.37715(11) 0.26453(17) 0.0272(4) Uani 1 1 d
C7 C 0.51237(17) 0.33236(11) 0.14723(17) 0.0246(4) Uani 1 1 d
C8 C 0.39286(17) 0.33048(11) -0.15242(17) 0.0255(4) Uani 1 1 d
C9 C 0.30608(17) 0.36994(11) -0.26864(17) 0.0269(4) Uani 1 1 d
C10 C 0.19686(17) 0.32000(11) -0.36114(16) 0.0268(4) Uani 1 1 d
C11 C 0.18282(17) 0.22809(11) -0.33473(16) 0.0249(4) Uani 1 1 d
C12 C 0.26391(16) 0.08567(10) -0.19266(15) 0.0220(3) Uani 1 1 d
C13 C 0.48413(15) 0.09845(10) 0.00080(15) 0.0213(3) Uani 1 1 d
C14 C 0.67152(16) 0.20384(10) 0.21328(16) 0.0225(4) Uani 1 1 d
C15 C 0.55364(16) 0.24573(10) 0.11758(16) 0.0222(3) Uani 1 1 d
C16 C 0.47021(15) 0.19449(10) -0.00048(15) 0.0214(3) Uani 1 1 d
C17 C 0.37516(16) 0.23788(10) -0.11985(16) 0.0225(4) Uani 1 1 d
C18 C 0.26973(16) 0.18447(10) -0.21534(16) 0.0229(3) Uani 1 1 d
C19 C 0.0991(2) 0.36641(14) -0.48488(19) 0.0362(4) Uani 1 1 d
C20 C 0.14590(16) 0.02797(11) -0.26211(15) 0.0225(4) Uani 1 1 d
C21 C 0.01375(16) 0.06425(12) -0.32083(15) 0.0240(4) Uani 1 1 d
C22 C -0.09934(16) 0.00915(11) -0.37716(15) 0.0249(4) Uani 1 1 d
C23 C -0.08166(17) -0.08741(11) -0.36957(16) 0.0252(4) Uani 1 1 d
C24 C 0.04437(16) -0.12562(11) -0.31080(16) 0.0245(4) Uani 1 1 d
C25 C 0.16202(16) -0.06991(11) -0.25863(15) 0.0216(3) Uani 1 1 d
C26 C -0.23843(18) 0.05024(13) -0.44214(19) 0.0302(4) Uani 1 1 d
H4 H 0.8244(18) 0.2202(11) 0.4060(17) 0.025(4) Uiso 1 1 d
H5 H 0.7557(18) 0.3674(12) 0.4449(19) 0.032(5) Uiso 1 1 d
H6 H 0.5529(17) 0.4358(12) 0.2832(17) 0.028(5) Uiso 1 1 d
H7 H 0.4269(18) 0.3579(11) 0.0816(17) 0.024(4) Uiso 1 1 d
H8 H 0.4777(18) 0.3686(11) -0.0942(17) 0.028(5) Uiso 1 1 d
H9 H 0.3189(17) 0.4351(12) -0.2907(17) 0.028(4) Uiso 1 1 d
H11 H 0.1119(18) 0.1911(12) -0.4035(17) 0.030(5) Uiso 1 1 d
H19A H 0.021(3) 0.3988(19) -0.466(3) 0.089(9) Uiso 1 1 d
H19B H 0.144(2) 0.4202(17) -0.510(2) 0.069(7) Uiso 1 1 d
H19C H 0.053(3) 0.320(2) -0.560(3) 0.098(10) Uiso 1 1 d
H21 H 0.0034(16) 0.1300(11) -0.3164(15) 0.018(4) Uiso 1 1 d
H23 H -0.1595(18) -0.1290(12) -0.4023(17) 0.028(5) Uiso 1 1 d
H24 H 0.0558(17) -0.1965(12) -0.2936(17) 0.028(4) Uiso 1 1 d
H26A H -0.306(2) 0.0149(14) -0.419(2) 0.053(6) Uiso 1 1 d
H26B H -0.277(2) 0.0465(15) -0.544(2) 0.061(7) Uiso 1 1 d
H26C H -0.237(2) 0.1190(16) -0.421(2) 0.054(6) Uiso 1 1 d

loop_
_atom_site_aniso_label
_atom_site_aniso_U_11
_atom_site_aniso_U_22
_atom_site_aniso_U_33
_atom_site_aniso_U_23
_atom_site_aniso_U_13
_atom_site_aniso_U_12
C1 0.0234(8) 0.0196(8) 0.0246(8) -0.0022(6) 0.0145(7) -0.0035(6)
C2 0.0235(8) 0.0204(8) 0.0227(8) -0.0021(6) 0.0141(7) -0.0035(6)
C3 0.0259(8) 0.0212(8) 0.0226(8) -0.0011(6) 0.0142(7) -0.0043(6)
C4 0.0269(9) 0.0261(8) 0.0279(9) -0.0061(7) 0.0144(7) -0.0052(7)
C5 0.0314(9) 0.0279(9) 0.0304(9) -0.0089(7) 0.0181(8) -0.0078(7)
C6 0.0331(9) 0.0205(8) 0.0374(10) -0.0074(7) 0.0241(8) -0.0065(7)
C7 0.0260(9) 0.0222(8) 0.0306(9) -0.0019(7) 0.0168(7) -0.0045(7)
C8 0.0244(9) 0.0211(8) 0.0348(9) -0.0034(7) 0.0162(8) -0.0026(6)
C9 0.0305(9) 0.0206(8) 0.0347(9) 0.0010(7) 0.0188(8) -0.0016(7)
C10 0.0304(9) 0.0260(9) 0.0285(9) 0.0018(7) 0.0169(8) 0.0025(7)
C11 0.0262(9) 0.0242(8) 0.0274(9) -0.0021(7) 0.0142(7) -0.0021(7)
C12 0.0260(8) 0.0217(8) 0.0223(8) -0.0036(6) 0.0140(7) -0.0027(6)
C13 0.0236(8) 0.0201(7) 0.0250(8) -0.0034(6) 0.0151(7) -0.0045(6)
C14 0.0243(8) 0.0215(8) 0.0266(8) -0.0036(6) 0.0154(7) -0.0062(6)
C15 0.0243(8) 0.0203(8) 0.0275(8) -0.0036(6) 0.0163(7) -0.0059(6)
C16 0.0203(8) 0.0209(8) 0.0269(8) -0.0035(6) 0.0140(7) -0.0034(6)
C17 0.0236(8) 0.0198(8) 0.0296(9) -0.0028(6) 0.0165(7) -0.0007(6)
C18 0.0249(8) 0.0211(8) 0.0268(8) -0.0028(6) 0.0150(7) -0.0003(6)
C19 0.0392(11) 0.0328(10) 0.0325(10) 0.0048(8) 0.0111(9) -0.0041(9)
C20 0.0273(9) 0.0236(8) 0.0198(8) -0.0030(6) 0.0132(7) -0.0038(6)
C21 0.0284(9) 0.0227(8) 0.0226(8) -0.0005(6) 0.0125(7) -0.0022(7)
C22 0.0249(9) 0.0305(9) 0.0217(8) -0.0022(7) 0.0123(7) -0.0019(7)
C23 0.0238(9) 0.0287(9) 0.0248(8) -0.0053(7) 0.0120(7) -0.0079(7)
C24 0.0271(9) 0.0240(8) 0.0247(8) -0.0044(7) 0.0131(7) -0.0043(7)
C25 0.0240(8) 0.0229(8) 0.0205(8) -0.0035(6) 0.0119(7) -0.0040(6)
C26 0.0263(9) 0.0322(10) 0.0323(10) 0.0009(8) 0.0126(8) -0.0016(7)

loop_
_atom_type_symbol
_atom_type_description
_atom_type_scat_dispersion_real
_atom_type_scat_dispersion_imag
_atom_type_scat_source
C C 0.0033 0.0016 'International Tables Vol C Tables 4.2.6.8 and 6.1.1.4'
H H 0 0 'International Tables Vol C Tables 4.2.6.8 and 6.1.1.4'

loop_
_geom_angle_atom_site_label_1
_geom_angle_atom_site_label_2
_geom_angle_atom_site_label_3
_geom_angle
_geom_angle_site_symmetry_1
_geom_angle_site_symmetry_3
C12 C1 C2 120.35(14) . 3_655
C12 C1 C13 120.70(14) . .
C2 C1 C13 118.95(14) 3_655 .
C3 C2 C13 120.16(14) . .
C3 C2 C1 119.66(14) . 3_655
C13 C2 C1 120.16(14) . 3_655
C2 C3 C25 118.19(13) . 3_655
C2 C3 C14 118.05(14) . .
C25 C3 C14 123.76(14) 3_655 .
C5 C4 C14 121.27(16) . .
C5 C4 H4 118.9(10) . .
C14 C4 H4 119.7(10) . .
C4 C5 C6 119.94(16) . .
C4 C5 H5 119.6(10) . .
C6 C5 H5 120.4(10) . .
C7 C6 C5 120.23(15) . .
C7 C6 H6 118.8(10) . .
C5 C6 H6 120.8(10) . .
C6 C7 C15 121.20(16) . .
C6 C7 H7 121.7(10) . .
C15 C7 H7 117.0(10) . .
C9 C8 C17 121.32(15) . .
C9 C8 H8 116.9(9) . .
C17 C8 H8 121.4(9) . .
C8 C9 C10 121.23(15) . .
C8 C9 H9 120.9(10) . .
C10 C9 H9 117.9(10) . .
C11 C10 C9 118.23(15) . .
C11 C10 C19 121.62(16) . .
C9 C10 C19 120.16(15) . .
C10 C11 C18 122.43(15) . .
C10 C11 H11 118.4(10) . .
C18 C11 H11 119.2(10) . .
C1 C12 C18 117.70(14) . .
C1 C12 C20 118.06(14) . .
C18 C12 C20 124.24(14) . .
C16 C13 C2 119.75(14) . .
C16 C13 C1 119.34(14) . .
C2 C13 C1 120.89(13) . .
C15 C14 C4 118.63(14) . .
C15 C14 C3 118.97(14) . .
C4 C14 C3 122.05(15) . .
C7 C15 C14 118.69(14) . .
C7 C15 C16 121.48(15) . .
C14 C15 C16 119.41(14) . .
C13 C16 C17 118.32(14) . .
C13 C16 C15 118.28(14) . .
C17 C16 C15 123.39(14) . .
C8 C17 C18 118.27(15) . .
C8 C17 C16 121.46(14) . .
C18 C17 C16 119.85(14) . .
C11 C18 C17 118.31(14) . .
C11 C18 C12 122.54(14) . .
C17 C18 C12 118.83(14) . .
C10 C19 H19A 109.6(15) . .
C10 C19 H19B 110.6(13) . .
H19A C19 H19B 103.8(19) . .
C10 C19 H19C 112.1(16) . .
H19A C19 H19C 107(2) . .
H19B C19 H19C 114(2) . .
C21 C20 C25 118.14(14) . .
C21 C20 C12 122.72(14) . .
C25 C20 C12 118.77(14) . .
C22 C21 C20 123.01(15) . .
C22 C21 H21 119.3(10) . .
C20 C21 H21 117.6(9) . .
C21 C22 C23 118.01(15) . .
C21 C22 C26 121.62(15) . .
C23 C22 C26 120.36(15) . .
C24 C23 C22 120.91(15) . .
C24 C23 H23 118.4(10) . .
C22 C23 H23 120.7(10) . .
C23 C24 C25 121.75(15) . .
C23 C24 H24 120.2(9) . .
C25 C24 H24 117.7(9) . .
C24 C25 C20 118.07(14) . .
C24 C25 C3 121.73(14) . 3_655
C20 C25 C3 119.87(14) . 3_655
C22 C26 H26A 112.0(12) . .
C22 C26 H26B 111.6(13) . .
H26A C26 H26B 104.8(17) . .
C22 C26 H26C 111.3(12) . .
H26A C26 H26C 111.3(17) . .
H26B C26 H26C 105.5(17) . .

loop_
_geom_bond_atom_site_label_1
_geom_bond_atom_site_label_2
_geom_bond_distance
_geom_bond_site_symmetry_2
C1 C12 1.399(2) .
C1 C2 1.440(2) 3_655
C1 C13 1.441(2) .
C2 C3 1.397(2) .
C2 C13 1.435(2) .
C2 C1 1.440(2) 3_655
C3 C25 1.445(2) 3_655
C3 C14 1.450(2) .
C4 C5 1.373(2) .
C4 C14 1.417(2) .
C4 H4 1.005(17) .
C5 C6 1.395(2) .
C5 H5 0.992(18) .
C6 C7 1.374(2) .
C6 H6 0.979(18) .
C7 C15 1.413(2) .
C7 H7 0.983(17) .
C8 C9 1.364(2) .
C8 C17 1.417(2) .
C8 H8 1.036(17) .
C9 C10 1.402(2) .
C9 H9 0.995(18) .
C10 C11 1.379(2) .
C10 C19 1.498(2) .
C11 C18 1.414(2) .
C11 H11 0.985(18) .
C12 C18 1.451(2) .
C12 C20 1.453(2) .
C13 C16 1.391(2) .
C14 C15 1.415(2) .
C15 C16 1.447(2) .
C16 C17 1.439(2) .
C17 C18 1.420(2) .
C19 H19A 1.07(3) .
C19 H19B 1.02(3) .
C19 H19C 1.03(3) .
C20 C21 1.412(2) .
C20 C25 1.419(2) .
C21 C22 1.378(2) .
C21 H21 0.957(16) .
C22 C23 1.402(2) .
C22 C26 1.503(2) .
C23 C24 1.367(2) .
C23 H23 0.977(18) .
C24 C25 1.417(2) .
C24 H24 1.036(17) .
C25 C3 1.445(2) 3_655
C26 H26A 1.02(2) .
C26 H26B 1.04(2) .
C26 H26C 1.02(2) .

loop_
_geom_torsion_atom_site_label_1
_geom_torsion_atom_site_label_2
_geom_torsion_atom_site_label_3
_geom_torsion_atom_site_label_4
_geom_torsion
_geom_torsion_site_symmetry_1
_geom_torsion_site_symmetry_4
C13 C2 C3 C25 -161.46(13) . 3_655
C1 C2 C3 C25 17.2(2) 3_655 3_655
C13 C2 C3 C14 18.5(2) . .
C1 C2 C3 C14 -162.93(14) 3_655 .
C14 C4 C5 C6 1.5(2) . .
C4 C5 C6 C7 -0.4(2) . .
C5 C6 C7 C15 -1.4(2) . .
C17 C8 C9 C10 -0.8(2) . .
C8 C9 C10 C11 -3.1(2) . .
C8 C9 C10 C19 176.92(16) . .
C9 C10 C11 C18 3.5(2) . .
C19 C10 C11 C18 -176.50(16) . .
C2 C1 C12 C18 -160.96(14) 3_655 .
C13 C1 C12 C18 18.4(2) . .
C2 C1 C12 C20 19.1(2) 3_655 .
C13 C1 C12 C20 -161.53(14) . .
C3 C2 C13 C16 0.2(2) . .
C1 C2 C13 C16 -178.39(14) 3_655 .
C3 C2 C13 C1 178.63(14) . .
C1 C2 C13 C1 0.0(2) 3_655 .
C12 C1 C13 C16 -1.0(2) . .
C2 C1 C13 C16 178.40(14) 3_655 .
C12 C1 C13 C2 -179.39(13) . .
C2 C1 C13 C2 0.0(2) 3_655 .
C5 C4 C14 C15 -0.8(2) . .
C5 C4 C14 C3 -173.98(15) . .
C2 C3 C14 C15 -18.2(2) . .
C25 C3 C14 C15 161.71(14) 3_655 .
C2 C3 C14 C4 154.99(15) . .
C25 C3 C14 C4 -25.1(2) 3_655 .
C6 C7 C15 C14 2.1(2) . .
C6 C7 C15 C16 174.70(14) . .
C4 C14 C15 C7 -1.0(2) . .
C3 C14 C15 C7 172.40(13) . .
C4 C14 C15 C16 -173.76(14) . .
C3 C14 C15 C16 -0.3(2) . .
C2 C13 C16 C17 160.04(14) . .
C1 C13 C16 C17 -18.4(2) . .
C2 C13 C16 C15 -19.0(2) . .
C1 C13 C16 C15 162.60(13) . .
C7 C15 C16 C13 -153.59(15) . .
C14 C15 C16 C13 18.9(2) . .
C7 C15 C16 C17 27.4(2) . .
C14 C15 C16 C17 -160.02(14) . .
C9 C8 C17 C18 4.2(2) . .
C9 C8 C17 C16 176.84(15) . .
C13 C16 C17 C8 -152.27(15) . .
C15 C16 C17 C8 26.7(2) . .
C13 C16 C17 C18 20.2(2) . .
C15 C16 C17 C18 -160.81(14) . .
C10 C11 C18 C17 -0.1(2) . .
C10 C11 C18 C12 -173.63(15) . .
C8 C17 C18 C11 -3.7(2) . .
C16 C17 C18 C11 -176.48(14) . .
C8 C17 C18 C12 170.03(14) . .
C16 C17 C18 C12 -2.7(2) . .
C1 C12 C18 C11 157.15(15) . .
C20 C12 C18 C11 -22.9(2) . .
C1 C12 C18 C17 -16.3(2) . .
C20 C12 C18 C17 163.60(14) . .
C1 C12 C20 C21 156.04(15) . .
C18 C12 C20 C21 -23.9(2) . .
C1 C12 C20 C25 -16.9(2) . .
C18 C12 C20 C25 163.20(14) . .
C25 C20 C21 C22 -1.5(2) . .
C12 C20 C21 C22 -174.44(15) . .
C20 C21 C22 C23 3.2(2) . .
C20 C21 C22 C26 -178.32(15) . .
C21 C22 C23 C24 -1.5(2) . .
C26 C22 C23 C24 179.95(15) . .
C22 C23 C24 C25 -1.8(2) . .
C23 C24 C25 C20 3.5(2) . .
C23 C24 C25 C3 176.85(15) . 3_655
C21 C20 C25 C24 -1.8(2) . .
C12 C20 C25 C24 171.42(13) . .
C21 C20 C25 C3 -175.34(13) . 3_655
C12 C20 C25 C3 -2.1(2) . 3_655
